data_7116642
loop_
_publ_author_name
'Dong Shao'
'Shao-Liang Zhang'
'Xin-Hua Zhao'
'Xin-Yi Wang'

_publ_section_title
;
 Spin canting, metamagnetism, and single-chain magnetic behaviour in a
 cyano-bridged homospin iron(II) compound
;
_journal_name_full Chem.Commun.
_journal_page_first 4360
_journal_paper_doi 10.1039/C4cc10003D
_journal_volume 51
_journal_year 2015
_chemical_formula_sum 'C16 H23 B F4 Fe N6'
_chemical_formula_weight 442.06
_chemical_name_systematic
; 
[Fe(LN5)(CN)][BF4] 
;
_space_group_IT_number 14
_symmetry_cell_setting monoclinic
_symmetry_space_group_name_Hall '-P 2yn'
_symmetry_space_group_name_H-M 'P 1 21/n 1'
_atom_sites_solution_hydrogens geom
_atom_sites_solution_primary direct
_atom_sites_solution_secondary difmap
_audit_creation_method SHELXL-97
_audit_update_record
;
2014-10-24 deposited with the CCDC.
2015-01-12 downloaded from the CCDC.
;
_cell_angle_alpha 90.00
_cell_angle_beta 96.336(2)
_cell_angle_gamma 90.00
_cell_formula_units_Z 4
_cell_length_a 13.0808(11)
_cell_length_b 10.6982(9)
_cell_length_c 14.0524(12)
_cell_measurement_temperature 296(2)
_cell_volume 1954.5(3)
_computing_cell_refinement 'Bruker SAINT'
_computing_data_collection 'Bruker APEX2'
_computing_data_reduction 'Bruker SAINT'
_computing_molecular_graphics 'Bruker SHELXTL'
_computing_publication_material 'Bruker SHELXTL'
_computing_structure_refinement 'SHELXL-97 (Sheldrick, 1997)'
_computing_structure_solution 'SHELXS-97 (Sheldrick, 1990)'
_diffrn_ambient_temperature 296(2)
_diffrn_measured_fraction_theta_full 0.997
_diffrn_measured_fraction_theta_max 0.997
_diffrn_measurement_device_type 'Bruker APEX-II CCD'
_diffrn_measurement_method '\f and \w scans'
_diffrn_radiation_monochromator graphite
_diffrn_radiation_source 'fine-focus sealed tube'
_diffrn_radiation_type MoK\a
_diffrn_radiation_wavelength 0.71073
_diffrn_reflns_av_R_equivalents 0.0000
_diffrn_reflns_av_sigmaI/netI 0.0241
_diffrn_reflns_limit_h_max 16
_diffrn_reflns_limit_h_min -16
_diffrn_reflns_limit_k_max 13
_diffrn_reflns_limit_k_min 0
_diffrn_reflns_limit_l_max 18
_diffrn_reflns_limit_l_min 0
_diffrn_reflns_number 4439
_diffrn_reflns_theta_full 27.44
_diffrn_reflns_theta_max 27.44
_diffrn_reflns_theta_min 2.02
_exptl_absorpt_coefficient_mu 0.822
_exptl_absorpt_correction_T_max 0.8866
_exptl_absorpt_correction_T_min 0.5591
_exptl_absorpt_correction_type multi-scan
_exptl_absorpt_process_details SADABS;Bruker,2000
_exptl_crystal_colour black
_exptl_crystal_density_diffrn 1.502
_exptl_crystal_density_method 'not measured'
_exptl_crystal_description block
_exptl_crystal_F_000 912
_exptl_crystal_size_max 0.80
_exptl_crystal_size_mid 0.80
_exptl_crystal_size_min 0.15
_refine_diff_density_max 0.646
_refine_diff_density_min -0.427
_refine_diff_density_rms 0.065
_refine_ls_extinction_method none
_refine_ls_goodness_of_fit_ref 1.043
_refine_ls_hydrogen_treatment mixed
_refine_ls_matrix_type full
_refine_ls_number_parameters 254
_refine_ls_number_reflns 4439
_refine_ls_number_restraints 0
_refine_ls_restrained_S_all 1.043
_refine_ls_R_factor_all 0.0551
_refine_ls_R_factor_gt 0.0438
_refine_ls_shift/su_max 0.001
_refine_ls_shift/su_mean 0.000
_refine_ls_structure_factor_coef Fsqd
_refine_ls_weighting_details 'calc w=1/[\s^2^(Fo^2^)+(0.0711P)^2^+1.0038P] where P=(Fo^2^+2Fc^2^)/3'
_refine_ls_weighting_scheme calc
_refine_ls_wR_factor_gt 0.1227
_refine_ls_wR_factor_ref 0.1302
_reflns_number_gt 3659
_reflns_number_total 4439
_reflns_threshold_expression >2sigma(I)
_cod_data_source_file c4cc10003d2.cif
_cod_data_source_block c:\users\admini~1\desktop\last\bf4\t5
_cod_original_sg_symbol_H-M 'P2(1)/n  '
_cod_database_code 7116642

loop_
_symmetry_equiv_pos_as_xyz
'x, y, z'
'-x+1/2, y+1/2, -z+1/2'
'-x, -y, -z'
'x-1/2, -y-1/2, z-1/2'

loop_
_atom_site_label
_atom_site_type_symbol
_atom_site_fract_x
_atom_site_fract_y
_atom_site_fract_z
_atom_site_U_iso_or_equiv
_atom_site_adp_type
_atom_site_occupancy
_atom_site_symmetry_multiplicity
_atom_site_calc_flag
_atom_site_refinement_flags
Fe1 Fe 0.73498(3) 0.54167(3) 0.23051(3) 0.03091(13) Uani 1 1 d .
N6 N 0.71617(19) 0.3387(2) 0.21115(18) 0.0449(6) Uani 1 1 d .
C3 C 0.6089(2) 0.6267(2) 0.0438(2) 0.0427(7) Uani 1 1 d .
C2 C 0.5238(3) 0.6630(3) -0.0192(3) 0.0621(10) Uani 1 1 d .
H3A H 0.5307 0.6811 -0.0829 0.075 Uiso 1 1 calc R
C1 C 0.4300(3) 0.6710(3) 0.0153(3) 0.0681(11) Uani 1 1 d .
H4A H 0.3721 0.6923 -0.0260 0.082 Uiso 1 1 calc R
C15 C 0.4205(3) 0.6482(3) 0.1095(3) 0.0619(10) Uani 1 1 d .
H5A H 0.3571 0.6556 0.1330 0.074 Uiso 1 1 calc R
C14 C 0.5086(2) 0.6133(3) 0.1704(2) 0.0413(6) Uani 1 1 d .
C12 C 0.5109(2) 0.5864(3) 0.2735(3) 0.0473(7) Uani 1 1 d .
C11 C 0.6132(4) 0.5199(4) 0.4164(3) 0.0705(11) Uani 1 1 d .
H8A H 0.5923 0.4341 0.4253 0.085 Uiso 1 1 calc R
H8B H 0.5719 0.5738 0.4525 0.085 Uiso 1 1 calc R
C10 C 0.7247(4) 0.5354(4) 0.4516(3) 0.0733(12) Uani 1 1 d .
H9A H 0.7416 0.6236 0.4569 0.088 Uiso 1 1 calc R
H9B H 0.7391 0.4978 0.5144 0.088 Uiso 1 1 calc R
C9 C 0.8976(3) 0.4882(4) 0.4061(3) 0.0759(13) Uani 1 1 d .
H10A H 0.9212 0.4391 0.4623 0.091 Uiso 1 1 calc R
H10B H 0.9151 0.5750 0.4195 0.091 Uiso 1 1 calc R
C8 C 0.9490(3) 0.4443(4) 0.3229(4) 0.0807(15) Uani 1 1 d .
H11A H 1.0228 0.4561 0.3359 0.097 Uiso 1 1 calc R
H11B H 0.9359 0.3558 0.3126 0.097 Uiso 1 1 calc R
C7 C 0.9333(3) 0.4594(4) 0.1464(4) 0.0721(13) Uani 1 1 d .
H12A H 0.9059 0.3752 0.1403 0.086 Uiso 1 1 calc R
H12B H 1.0072 0.4553 0.1449 0.086 Uiso 1 1 calc R
C6 C 0.8855(3) 0.5390(4) 0.0656(3) 0.0727(12) Uani 1 1 d .
H13A H 0.9232 0.6168 0.0632 0.087 Uiso 1 1 calc R
H13B H 0.8875 0.4958 0.0052 0.087 Uiso 1 1 calc R
C4 C 0.7134(3) 0.6095(3) 0.0161(2) 0.0500(8) Uani 1 1 d .
C5 C 0.7367(4) 0.6461(5) -0.0824(3) 0.0914(15) Uani 1 1 d .
H15A H 0.8076 0.6287 -0.0888 0.137 Uiso 1 1 calc R
H15B H 0.7238 0.7338 -0.0919 0.137 Uiso 1 1 calc R
H15C H 0.6936 0.5993 -0.1293 0.137 Uiso 1 1 calc R
C13 C 0.4136(3) 0.6016(5) 0.3208(4) 0.0882(14) Uani 1 1 d .
H16A H 0.4271 0.5810 0.3875 0.132 Uiso 1 1 calc R
H16B H 0.3615 0.5469 0.2908 0.132 Uiso 1 1 calc R
H16C H 0.3904 0.6866 0.3142 0.132 Uiso 1 1 calc R
C16 C 0.77200(19) 0.7346(2) 0.27365(18) 0.0329(5) Uani 1 1 d .
N1 N 0.60025(17) 0.60187(18) 0.13613(16) 0.0338(5) Uani 1 1 d .
N5 N 0.5971(2) 0.5526(2) 0.31452(19) 0.0451(6) Uani 1 1 d .
N4 N 0.7867(2) 0.4755(2) 0.3847(2) 0.0569(8) Uani 1 1 d .
H4 H 0.7727 0.3923 0.3864 0.068 Uiso 1 1 calc R
N3 N 0.9099(2) 0.5147(3) 0.2365(3) 0.0577(8) Uani 1 1 d .
H5 H 0.9394 0.5919 0.2410 0.069 Uiso 1 1 calc R
N2 N 0.7778(2) 0.5647(2) 0.0819(2) 0.0470(6) Uani 1 1 d .
B1 B 0.1291(4) 0.7375(5) 0.1643(4) 0.0683(12) Uani 1 1 d .
F1 F 0.0603(3) 0.7549(5) 0.2261(4) 0.179(2) Uani 1 1 d .
F2 F 0.0752(4) 0.7572(6) 0.0772(3) 0.197(2) Uani 1 1 d .
F3 F 0.1594(3) 0.6223(4) 0.1665(5) 0.189(2) Uani 1 1 d .
F4 F 0.2103(2) 0.8163(3) 0.1811(3) 0.1109(10) Uani 1 1 d .

loop_
_atom_site_aniso_label
_atom_site_aniso_U_11
_atom_site_aniso_U_22
_atom_site_aniso_U_33
_atom_site_aniso_U_23
_atom_site_aniso_U_13
_atom_site_aniso_U_12
Fe1 0.0338(2) 0.02276(18) 0.0353(2) 0.00076(14) -0.00006(14) 0.00043(14)
N6 0.0480(14) 0.0361(12) 0.0489(14) -0.0011(10) -0.0026(11) -0.0018(10)
C3 0.0646(18) 0.0261(12) 0.0352(14) 0.0017(10) -0.0050(13) -0.0032(12)
C2 0.095(3) 0.0361(15) 0.0480(19) 0.0030(13) -0.0228(18) 0.0039(17)
C1 0.072(2) 0.0420(17) 0.080(3) 0.0010(17) -0.036(2) 0.0075(17)
C15 0.0399(16) 0.0409(17) 0.101(3) -0.0091(18) -0.0125(18) 0.0045(13)
C14 0.0335(14) 0.0305(13) 0.0590(18) -0.0061(12) 0.0017(12) 0.0006(11)
C12 0.0406(16) 0.0408(15) 0.063(2) -0.0053(14) 0.0170(14) -0.0048(13)
C11 0.093(3) 0.084(3) 0.0367(18) 0.0062(18) 0.0184(18) -0.020(2)
C10 0.110(4) 0.074(3) 0.0333(18) 0.0048(17) -0.0035(19) -0.017(2)
C9 0.077(3) 0.055(2) 0.084(3) 0.008(2) -0.043(2) -0.0028(19)
C8 0.049(2) 0.051(2) 0.133(4) 0.007(2) -0.029(2) 0.0100(16)
C7 0.0408(18) 0.058(2) 0.121(4) -0.019(2) 0.027(2) 0.0046(16)
C6 0.056(2) 0.083(3) 0.087(3) -0.021(2) 0.041(2) -0.013(2)
C4 0.077(2) 0.0362(15) 0.0389(16) -0.0029(12) 0.0159(16) -0.0129(15)
C5 0.144(5) 0.086(3) 0.052(2) 0.012(2) 0.040(3) -0.015(3)
C13 0.065(3) 0.105(4) 0.103(4) -0.004(3) 0.047(2) 0.004(3)
C16 0.0357(13) 0.0225(11) 0.0394(14) 0.0020(10) -0.0006(10) 0.0014(9)
N1 0.0385(11) 0.0257(10) 0.0362(12) -0.0016(8) -0.0002(9) -0.0002(8)
N5 0.0558(16) 0.0437(14) 0.0375(13) -0.0012(10) 0.0135(11) -0.0099(11)
N4 0.0743(19) 0.0409(13) 0.0493(16) 0.0087(12) -0.0211(14) -0.0118(13)
N3 0.0392(13) 0.0361(13) 0.096(2) -0.0067(14) -0.0008(14) 0.0023(11)
N2 0.0532(15) 0.0434(13) 0.0479(15) -0.0070(11) 0.0219(13) -0.0060(11)
B1 0.058(2) 0.066(3) 0.080(3) -0.015(2) 0.006(2) -0.006(2)
F1 0.120(3) 0.232(5) 0.199(4) -0.095(4) 0.081(3) -0.059(3)
F2 0.209(5) 0.212(5) 0.155(4) 0.053(4) -0.053(4) -0.096(4)
F3 0.114(3) 0.084(2) 0.360(8) -0.026(4) -0.018(4) 0.011(2)
F4 0.0855(18) 0.105(2) 0.144(3) -0.026(2) 0.0191(18) -0.0332(17)

loop_
_atom_type_symbol
_atom_type_description
_atom_type_scat_dispersion_real
_atom_type_scat_dispersion_imag
_atom_type_scat_source
C C 0.0033 0.0016 'International Tables Vol C Tables 4.2.6.8 and 6.1.1.4'
H H 0.0000 0.0000 'International Tables Vol C Tables 4.2.6.8 and 6.1.1.4'
B B 0.0013 0.0007 'International Tables Vol C Tables 4.2.6.8 and 6.1.1.4'
N N 0.0061 0.0033 'International Tables Vol C Tables 4.2.6.8 and 6.1.1.4'
F F 0.0171 0.0103 'International Tables Vol C Tables 4.2.6.8 and 6.1.1.4'
Fe Fe 0.3463 0.8444 'International Tables Vol C Tables 4.2.6.8 and 6.1.1.4'

loop_
_geom_angle_atom_site_label_1
_geom_angle_atom_site_label_2
_geom_angle_atom_site_label_3
_geom_angle
_geom_angle_site_symmetry_1
N1 Fe1 C16 91.67(8) .
N1 Fe1 N6 98.30(8) .
C16 Fe1 N6 169.46(9) .
N1 Fe1 N2 70.65(10) .
C16 Fe1 N2 94.82(10) .
N6 Fe1 N2 91.70(10) .
N1 Fe1 N5 70.45(9) .
C16 Fe1 N5 88.36(9) .
N6 Fe1 N5 91.77(9) .
N2 Fe1 N5 141.04(11) .
N1 Fe1 N3 142.47(11) .
C16 Fe1 N3 85.36(9) .
N6 Fe1 N3 88.75(9) .
N2 Fe1 N3 72.34(12) .
N5 Fe1 N3 146.53(11) .
N1 Fe1 N4 142.58(11) .
C16 Fe1 N4 89.78(9) .
N6 Fe1 N4 80.24(9) .
N2 Fe1 N4 146.41(12) .
N5 Fe1 N4 72.22(11) .
N3 Fe1 N4 74.91(12) .
C16 N6 Fe1 158.4(2) 2_645
N1 C3 C2 121.4(3) .
N1 C3 C4 114.3(3) .
C2 C3 C4 124.3(3) .
C1 C2 C3 118.4(3) .
C15 C1 C2 120.8(3) .
C1 C15 C14 118.7(3) .
N1 C14 C15 120.6(3) .
N1 C14 C12 114.3(3) .
C15 C14 C12 125.1(3) .
N5 C12 C14 115.2(3) .
N5 C12 C13 125.8(3) .
C14 C12 C13 119.1(3) .
N5 C11 C10 109.0(3) .
N4 C10 C11 109.3(3) .
N4 C9 C8 109.6(3) .
N3 C8 C9 109.9(3) .
N3 C7 C6 108.4(3) .
N2 C6 C7 108.2(3) .
N2 C4 C3 114.4(3) .
N2 C4 C5 125.6(4) .
C3 C4 C5 120.0(4) .
N6 C16 Fe1 173.0(2) 2_655
C3 N1 C14 120.1(2) .
C3 N1 Fe1 119.83(19) .
C14 N1 Fe1 120.04(19) .
C12 N5 C11 122.6(3) .
C12 N5 Fe1 120.0(2) .
C11 N5 Fe1 117.4(3) .
C9 N4 C10 116.1(3) .
C9 N4 Fe1 110.3(2) .
C10 N4 Fe1 110.1(2) .
C7 N3 C8 114.9(3) .
C7 N3 Fe1 108.8(2) .
C8 N3 Fe1 110.4(3) .
C4 N2 C6 121.5(3) .
C4 N2 Fe1 120.4(2) .
C6 N2 Fe1 117.8(3) .
F3 B1 F1 110.1(5) .
F3 B1 F4 110.9(4) .
F1 B1 F4 111.9(4) .
F3 B1 F2 107.3(5) .
F1 B1 F2 104.1(5) .
F4 B1 F2 112.3(5) .

loop_
_geom_bond_atom_site_label_1
_geom_bond_atom_site_label_2
_geom_bond_distance
_geom_bond_site_symmetry_2
Fe1 N1 2.183(2) .
Fe1 C16 2.190(2) .
Fe1 N6 2.199(2) .
Fe1 N2 2.234(3) .
Fe1 N5 2.265(3) .
Fe1 N3 2.299(3) .
Fe1 N4 2.309(3) .
N6 C16 1.142(3) 2_645
C3 N1 1.341(4) .
C3 C2 1.399(4) .
C3 C4 1.473(5) .
C2 C1 1.371(6) .
C1 C15 1.366(6) .
C15 C14 1.408(4) .
C14 N1 1.345(4) .
C14 C12 1.474(5) .
C12 N5 1.261(4) .
C12 C13 1.509(4) .
C11 N5 1.466(4) .
C11 C10 1.497(7) .
C10 N4 1.457(5) .
C9 N4 1.455(5) .
C9 C8 1.487(7) .
C8 N3 1.472(6) .
C7 N3 1.460(6) .
C7 C6 1.499(7) .
C6 N2 1.478(4) .
C4 N2 1.275(5) .
C4 C5 1.501(5) .
C16 N6 1.142(3) 2_655
B1 F3 1.294(6) .
B1 F1 1.332(6) .
B1 F4 1.356(5) .
B1 F2 1.360(6) .
